data_2214991
loop_
_publ_author_name
'Zhang, Jinfang'
'Qian, Jun'
'Cao, Yuan'
'Zhang, Chi'

_publ_section_title
;<i>catena</i>-Poly[[tetrakis(hexamethylphosphoramide-\k<i>O</i>)bis(nitrato-\k^2^<i>O</i>,<i>O</i>')europium(III)]
 [silver(I)-di-\m-sulfido-tungstate(VI)(<i>Ag{---</i>W})-di-\m-sulfido]]
;
_journal_coeditor_code BR2053
_journal_issue 9
_journal_name_full 'Acta Crystallographica Section E'
_journal_page_first m2386
_journal_page_last m2387
_journal_paper_doi 10.1107/S1600536807039293
_journal_volume 63
_journal_year 2007
_chemical_formula_iupac '[Eu (N O3)2 (C6 H18 N3 O P)4] [W Ag S4]'
_chemical_formula_moiety 'C24 H72 Eu N14 O10 P4, Ag S4 W'
_chemical_formula_sum 'C24 H72 Ag Eu N14 O10 P4 S4 W'
_chemical_formula_weight 1412.79
_chemical_name_systematic
;
<i>catena</i>-Poly[[tetrakis(hexamethylphosphoramide-\k<i>O</i>)bis(nitrato-\
\k^2^<i>O</i>,<i>O</i>')europium(III)]
[silver(I)-di-\m-sulfido-tungstate(VI)(<i>Ag---W</i>)-di-\m-sulfido]]
;
_space_group_IT_number 14
_symmetry_cell_setting monoclinic
_symmetry_space_group_name_Hall '-P 2ybc'
_symmetry_space_group_name_H-M 'P 1 21/c 1'
_atom_sites_solution_hydrogens geom
_atom_sites_solution_primary isomor
_audit_creation_method 'SHELXTL (Sheldrick, 2000)'
_cell_angle_alpha 90.00
_cell_angle_beta 90.934(2)
_cell_angle_gamma 90.00
_cell_formula_units_Z 4
_cell_length_a 15.8182(13)
_cell_length_b 29.778(2)
_cell_length_c 11.4267(9)
_cell_measurement_reflns_used 20108
_cell_measurement_temperature 153(2)
_cell_measurement_theta_max 25.3491
_cell_measurement_theta_min 3.0222
_cell_volume 5381.7(7)
_computing_cell_refinement CrystalClear
_computing_data_collection 'CrystalClear (Rigaku Corporation, 2000)'
_computing_data_reduction CrystalClear
_computing_molecular_graphics SHELXTL
_computing_publication_material SHELXTL
_computing_structure_refinement SHELXTL
_computing_structure_solution 'SHELXTL (Sheldrick, 2000)'
_diffrn_ambient_temperature 153(2)
_diffrn_detector_area_resol_mean 14.6306
_diffrn_measured_fraction_theta_full 0.997
_diffrn_measured_fraction_theta_max 0.997
_diffrn_measurement_device_type 'Rigaku Mercury CCD (2 \\times 2 bin mode)'
_diffrn_measurement_method \w
_diffrn_radiation_monochromator graphite
_diffrn_radiation_source 'fine-focus sealed tube'
_diffrn_radiation_type MoK\a
_diffrn_radiation_wavelength 0.71070
_diffrn_reflns_av_R_equivalents 0.0470
_diffrn_reflns_av_sigmaI/netI 0.0387
_diffrn_reflns_limit_h_max 18
_diffrn_reflns_limit_h_min -18
_diffrn_reflns_limit_k_max 35
_diffrn_reflns_limit_k_min -31
_diffrn_reflns_limit_l_max 13
_diffrn_reflns_limit_l_min -13
_diffrn_reflns_number 50038
_diffrn_reflns_theta_full 25.35
_diffrn_reflns_theta_max 25.35
_diffrn_reflns_theta_min 3.02
_diffrn_standards_decay_% 0
_diffrn_standards_interval_time 120
_diffrn_standards_number 3
_exptl_absorpt_coefficient_mu 3.973
_exptl_absorpt_correction_T_max 0.304
_exptl_absorpt_correction_T_min 0.139
_exptl_absorpt_correction_type multi-scan
_exptl_absorpt_process_details '(SADABS; Sheldrick, 1996)'
_exptl_crystal_colour red
_exptl_crystal_density_diffrn 1.744
_exptl_crystal_density_method 'not measured'
_exptl_crystal_description Block
_exptl_crystal_F_000 2808.0
_exptl_crystal_size_max 0.55
_exptl_crystal_size_mid 0.45
_exptl_crystal_size_min 0.30
_refine_diff_density_max 1.015
_refine_diff_density_min -0.985
_refine_ls_extinction_method none
_refine_ls_goodness_of_fit_ref 1.154
_refine_ls_hydrogen_treatment constr
_refine_ls_matrix_type full
_refine_ls_number_parameters 535
_refine_ls_number_reflns 9849
_refine_ls_number_restraints 0
_refine_ls_restrained_S_all 1.154
_refine_ls_R_factor_all 0.0461
_refine_ls_R_factor_gt 0.0411
_refine_ls_shift/su_max 0.001
_refine_ls_shift/su_mean 0.000
_refine_ls_structure_factor_coef Fsqd
_refine_ls_weighting_details 'calc w=1/[\s^2^(Fo^2^)+(0.0282P)^2^+18.912P] where P=(Fo^2^+2Fc^2^)/3'
_refine_ls_weighting_scheme calc
_refine_ls_wR_factor_gt 0.0879
_refine_ls_wR_factor_ref 0.0900
_reflns_number_gt 9106
_reflns_number_total 9849
_reflns_threshold_expression I>2\s(I)
_cod_data_source_file br2053.cif
_cod_data_source_block I
_cod_original_sg_symbol_H-M 'P 21/c'
_cod_database_code 2214991
_cod_database_fobs_code 2214991

loop_
_symmetry_equiv_pos_as_xyz
'x, y, z'
'-x, y+1/2, -z+1/2'
'-x, -y, -z'
'x, -y-1/2, z-1/2'

loop_
_atom_site_type_symbol
_atom_site_label
_atom_site_fract_x
_atom_site_fract_y
_atom_site_fract_z
_atom_site_U_iso_or_equiv
_atom_site_adp_type
_atom_site_calc_flag
_atom_site_refinement_flags
_atom_site_occupancy
Eu Eu1 0.237957(17) 0.082979(9) 0.83020(2) 0.02536(8) Uani d . 1
P P1 0.19588(11) -0.03010(6) 0.69528(15) 0.0405(4) Uani d . 1
P P2 0.46094(10) 0.09534(6) 0.73359(16) 0.0380(4) Uani d . 1
P P3 0.29492(13) 0.14797(6) 1.10044(16) 0.0499(5) Uani d . 1
P P4 0.02042(9) 0.13444(6) 0.82420(14) 0.0345(4) Uani d . 1
O O1 0.3782(2) 0.08073(14) 0.7818(4) 0.0410(10) Uani d . 1
O O4 0.2074(3) 0.01747(13) 0.7293(4) 0.0399(10) Uani d . 1
O O8 0.1010(2) 0.10817(14) 0.8261(4) 0.0344(9) Uani d . 1
O O11 0.2732(3) 0.12778(14) 0.9851(4) 0.0395(10) Uani d . 1
O O12 0.2252(5) 0.1724(2) 0.5537(5) 0.095(2) Uani d . 1
O O13 0.2522(3) 0.15902(14) 0.7367(4) 0.0436(11) Uani d . 1
O O15 0.3007(3) 0.02648(15) 0.9710(4) 0.0444(11) Uani d . 1
O O16 0.2350(4) 0.0010(2) 1.1235(5) 0.0717(17) Uani d . 1
O O17 0.1680(3) 0.04047(15) 0.9930(4) 0.0410(10) Uani d . 1
O O19 0.2235(3) 0.10444(15) 0.6198(4) 0.0454(11) Uani d . 1
N N1 0.2603(5) -0.0660(2) 0.7601(6) 0.068(2) Uani d . 1
N N2 0.2174(4) -0.0358(2) 0.5567(5) 0.0523(15) Uani d . 1
N N3 0.1027(5) -0.0471(3) 0.7327(7) 0.081(2) Uani d . 1
N N4 0.5348(3) 0.0699(2) 0.8040(6) 0.067(2) Uani d . 1
N N5 0.4855(4) 0.1483(2) 0.7383(7) 0.071(2) Uani d . 1
N N6 0.4597(4) 0.0858(3) 0.5925(6) 0.071(2) Uani d . 1
N N7 0.2770(6) 0.2001(2) 1.0988(6) 0.083(2) Uani d . 1
N N8 0.2390(7) 0.1250(3) 1.2012(7) 0.103(3) Uani d . 1
N N9 0.3937(6) 0.1383(3) 1.1331(9) 0.115(4) Uani d . 1
N N10 0.0224(4) 0.1743(2) 0.9212(6) 0.0548(16) Uani d . 1
N N11 0.0042(4) 0.1578(2) 0.6986(5) 0.0588(17) Uani d . 1
N N12 -0.0574(3) 0.1001(2) 0.8512(5) 0.0414(13) Uani d . 1
N N13 0.2340(4) 0.1463(2) 0.6344(6) 0.0509(15) Uani d . 1
N N14 0.2353(4) 0.02194(18) 1.0309(5) 0.0451(14) Uani d . 1
C C1 0.5132(9) 0.1681(4) 0.8488(11) 0.147(6) Uani d . 1
H H1A 0.5255 0.2001 0.8371 0.220 Uiso calc R 1
H H1B 0.5644 0.1528 0.8771 0.220 Uiso calc R 1
H H1C 0.4685 0.1649 0.9065 0.220 Uiso calc R 1
C C2 0.4540(6) 0.1805(4) 0.6513(13) 0.137(6) Uani d . 1
H H2A 0.4764 0.2105 0.6696 0.206 Uiso calc R 1
H H2B 0.3921 0.1813 0.6527 0.206 Uiso calc R 1
H H2C 0.4725 0.1715 0.5733 0.206 Uiso calc R 1
C C3 0.5320(7) 0.0960(6) 0.5201(10) 0.140(6) Uani d . 1
H H3A 0.5735 0.0717 0.5268 0.210 Uiso calc R 1
H H3B 0.5579 0.1242 0.5465 0.210 Uiso calc R 1
H H3C 0.5133 0.0990 0.4383 0.210 Uiso calc R 1
C C4 0.3065(7) 0.2278(3) 0.9985(7) 0.074(3) Uani d . 1
H H4A 0.2906 0.2592 1.0109 0.110 Uiso calc R 1
H H4B 0.2802 0.2168 0.9258 0.110 Uiso calc R 1
H H4C 0.3681 0.2255 0.9932 0.110 Uiso calc R 1
C C5 0.4336(7) 0.0961(4) 1.1182(12) 0.120(5) Uani d . 1
H H5A 0.4924 0.0979 1.1461 0.180 Uiso calc R 1
H H5B 0.4323 0.0880 1.0351 0.180 Uiso calc R 1
H H5C 0.4035 0.0732 1.1630 0.180 Uiso calc R 1
C C6 0.1481(8) 0.1232(5) 1.1876(10) 0.115(4) Uani d . 1
H H6A 0.1238 0.1088 1.2564 0.173 Uiso calc R 1
H H6B 0.1332 0.1058 1.1174 0.173 Uiso calc R 1
H H6C 0.1256 0.1537 1.1799 0.173 Uiso calc R 1
C C7 0.0897(6) 0.2079(3) 0.9205(9) 0.080(3) Uani d . 1
H H7A 0.0812 0.2293 0.9843 0.119 Uiso calc R 1
H H7B 0.0884 0.2239 0.8455 0.119 Uiso calc R 1
H H7C 0.1445 0.1931 0.9310 0.119 Uiso calc R 1
C C8 -0.0453(5) 0.1845(3) 1.0028(8) 0.073(2) Uani d . 1
H H8A -0.0286 0.2100 1.0522 0.109 Uiso calc R 1
H H8B -0.0556 0.1582 1.0523 0.109 Uiso calc R 1
H H8C -0.0970 0.1920 0.9587 0.109 Uiso calc R 1
C C9 -0.0484(4) 0.0666(3) 0.9441(7) 0.057(2) Uani d . 1
H H9A -0.1006 0.0490 0.9489 0.085 Uiso calc R 1
H H9B -0.0376 0.0818 1.0190 0.085 Uiso calc R 1
H H9C -0.0010 0.0466 0.9268 0.085 Uiso calc R 1
C C10 0.4501(10) 0.1727(6) 1.1869(14) 0.185(8) Uani d . 1
H H10A 0.5063 0.1598 1.2010 0.277 Uiso calc R 1
H H10B 0.4265 0.1827 1.2613 0.277 Uiso calc R 1
H H10C 0.4546 0.1985 1.1338 0.277 Uiso calc R 1
C C11 -0.1443(4) 0.1096(3) 0.8152(7) 0.064(2) Uani d . 1
H H11A -0.1810 0.0850 0.8399 0.095 Uiso calc R 1
H H11B -0.1476 0.1126 0.7298 0.095 Uiso calc R 1
H H11C -0.1629 0.1377 0.8516 0.095 Uiso calc R 1
C C12 -0.0357(6) 0.2023(3) 0.6820(10) 0.099(4) Uani d . 1
H H12A -0.0379 0.2096 0.5984 0.148 Uiso calc R 1
H H12B -0.0024 0.2251 0.7240 0.148 Uiso calc R 1
H H12C -0.0932 0.2016 0.7126 0.148 Uiso calc R 1
C C13 0.0173(6) 0.1324(4) 0.5934(7) 0.097(4) Uani d . 1
H H13A 0.0054 0.1514 0.5251 0.146 Uiso calc R 1
H H13B -0.0207 0.1064 0.5921 0.146 Uiso calc R 1
H H13C 0.0761 0.1221 0.5915 0.146 Uiso calc R 1
C C14 0.0347(5) -0.0153(3) 0.7535(9) 0.082(3) Uani d . 1
H H14A -0.0162 -0.0317 0.7763 0.123 Uiso calc R 1
H H14B 0.0229 0.0018 0.6818 0.123 Uiso calc R 1
H H14C 0.0517 0.0053 0.8164 0.123 Uiso calc R 1
C C15 0.1975(7) -0.0008(3) 0.4747(7) 0.080(3) Uani d . 1
H H15A 0.2153 -0.0098 0.3964 0.120 Uiso calc R 1
H H15B 0.2273 0.0268 0.4979 0.120 Uiso calc R 1
H H15C 0.1365 0.0047 0.4738 0.120 Uiso calc R 1
C C16 0.2237(7) -0.0813(3) 0.5035(8) 0.083(3) Uani d . 1
H H16A 0.2376 -0.0784 0.4206 0.124 Uiso calc R 1
H H16B 0.1695 -0.0969 0.5107 0.124 Uiso calc R 1
H H16C 0.2681 -0.0984 0.5441 0.124 Uiso calc R 1
C C17 0.5220(5) 0.0281(3) 0.8643(9) 0.085(3) Uani d . 1
H H17A 0.5751 0.0187 0.9022 0.127 Uiso calc R 1
H H17B 0.5035 0.0051 0.8082 0.127 Uiso calc R 1
H H17C 0.4786 0.0321 0.9237 0.127 Uiso calc R 1
C C18 0.6243(5) 0.0806(5) 0.7837(12) 0.144(7) Uani d . 1
H H18A 0.6539 0.0844 0.8590 0.216 Uiso calc R 1
H H18B 0.6281 0.1085 0.7385 0.216 Uiso calc R 1
H H18C 0.6504 0.0560 0.7400 0.216 Uiso calc R 1
C C19 0.4087(6) 0.0490(4) 0.5441(9) 0.087(3) Uani d . 1
H H19A 0.4154 0.0479 0.4590 0.131 Uiso calc R 1
H H19B 0.3491 0.0540 0.5620 0.131 Uiso calc R 1
H H19C 0.4275 0.0205 0.5788 0.131 Uiso calc R 1
C C20 0.2500(10) 0.2257(4) 1.2042(10) 0.136(6) Uani d . 1
H H20A 0.2424 0.2574 1.1836 0.203 Uiso calc R 1
H H20B 0.2934 0.2231 1.2660 0.203 Uiso calc R 1
H H20C 0.1965 0.2135 1.2322 0.203 Uiso calc R 1
C C21 0.0789(9) -0.0953(4) 0.7149(11) 0.142(6) Uani d . 1
H H21A 0.0215 -0.1002 0.7428 0.213 Uiso calc R 1
H H21B 0.1185 -0.1145 0.7587 0.213 Uiso calc R 1
H H21C 0.0813 -0.1026 0.6314 0.213 Uiso calc R 1
C C22 0.2524(9) -0.0824(4) 0.8744(11) 0.132(5) Uani d . 1
H H22A 0.2995 -0.1028 0.8925 0.198 Uiso calc R 1
H H22B 0.1988 -0.0987 0.8810 0.198 Uiso calc R 1
H H22C 0.2535 -0.0573 0.9297 0.198 Uiso calc R 1
C C23 0.3489(7) -0.0687(5) 0.7285(13) 0.136(5) Uani d . 1
H H23A 0.3820 -0.0477 0.7770 0.204 Uiso calc R 1
H H23B 0.3547 -0.0607 0.6458 0.204 Uiso calc R 1
H H23C 0.3695 -0.0993 0.7415 0.204 Uiso calc R 1
C C24 0.2820(13) 0.1085(6) 1.3115(10) 0.200(9) Uani d . 1
H H24A 0.2396 0.0960 1.3640 0.300 Uiso calc R 1
H H24B 0.3111 0.1336 1.3503 0.300 Uiso calc R 1
H H24C 0.3231 0.0852 1.2919 0.300 Uiso calc R 1
W W1 0.715479(15) 0.228140(8) 0.474607(19) 0.02705(7) Uani d . 1
Ag Ag1 0.71643(4) 0.235706(19) 0.21504(4) 0.04964(15) Uani d . 1
S S1 0.82933(11) 0.21256(7) 0.37402(14) 0.0474(4) Uani d . 1
S S2 0.60182(11) 0.21406(7) 0.36870(14) 0.0475(4) Uani d . 1
S S3 0.71359(11) 0.18439(5) 0.62998(13) 0.0401(4) Uani d . 1
S S4 0.71643(13) 0.30024(5) 0.51802(14) 0.0461(4) Uani d . 1

loop_
_atom_site_aniso_label
_atom_site_aniso_U_11
_atom_site_aniso_U_22
_atom_site_aniso_U_33
_atom_site_aniso_U_12
_atom_site_aniso_U_13
_atom_site_aniso_U_23
Eu1 0.02305(15) 0.01944(14) 0.03358(16) 0.00003(11) 0.00043(11) -0.00040(11)
P1 0.0537(10) 0.0286(9) 0.0396(9) -0.0101(8) 0.0113(8) -0.0095(7)
P2 0.0238(8) 0.0393(9) 0.0510(10) -0.0004(7) 0.0053(7) 0.0072(8)
P3 0.0700(13) 0.0395(10) 0.0395(10) -0.0077(9) -0.0207(9) -0.0011(8)
P4 0.0258(8) 0.0404(9) 0.0371(9) 0.0061(7) -0.0010(6) 0.0072(7)
O1 0.027(2) 0.040(3) 0.056(3) -0.0019(19) 0.0067(19) 0.008(2)
O4 0.046(3) 0.021(2) 0.053(3) -0.0020(19) -0.003(2) -0.0099(19)
O8 0.025(2) 0.037(2) 0.041(2) 0.0064(18) -0.0011(17) -0.0017(19)
O11 0.042(2) 0.038(2) 0.039(2) -0.0014(19) -0.0094(19) -0.0048(19)
O12 0.160(7) 0.057(4) 0.066(4) -0.029(4) -0.023(4) 0.037(3)
O13 0.053(3) 0.029(2) 0.049(3) -0.007(2) -0.002(2) 0.002(2)
O15 0.034(2) 0.039(3) 0.061(3) 0.001(2) -0.002(2) 0.009(2)
O16 0.076(4) 0.077(4) 0.062(4) -0.004(3) -0.007(3) 0.043(3)
O17 0.037(2) 0.042(3) 0.044(3) 0.001(2) -0.002(2) 0.011(2)
O19 0.059(3) 0.038(3) 0.039(3) -0.004(2) 0.005(2) -0.002(2)
N1 0.108(6) 0.028(3) 0.069(5) 0.014(3) 0.020(4) 0.004(3)
N2 0.075(4) 0.043(3) 0.039(3) -0.013(3) 0.009(3) -0.009(3)
N3 0.073(5) 0.080(5) 0.092(6) -0.041(4) 0.038(4) -0.045(4)
N4 0.026(3) 0.094(5) 0.080(5) 0.006(3) 0.008(3) 0.055(4)
N5 0.054(4) 0.051(4) 0.107(6) -0.011(3) 0.015(4) 0.015(4)
N6 0.046(4) 0.112(6) 0.055(4) -0.014(4) 0.011(3) 0.014(4)
N7 0.159(8) 0.040(4) 0.050(4) -0.009(4) -0.001(4) -0.007(3)
N8 0.178(10) 0.079(6) 0.050(5) -0.040(6) -0.009(5) 0.010(4)
N9 0.118(7) 0.075(6) 0.148(9) -0.004(5) -0.094(7) -0.024(6)
N10 0.046(3) 0.046(4) 0.072(4) 0.006(3) 0.010(3) -0.011(3)
N11 0.041(3) 0.086(5) 0.049(4) 0.003(3) -0.006(3) 0.029(3)
N12 0.026(3) 0.057(4) 0.042(3) -0.001(2) 0.001(2) 0.006(3)
N13 0.055(4) 0.040(3) 0.059(4) -0.005(3) 0.004(3) 0.015(3)
N14 0.048(3) 0.037(3) 0.049(4) -0.006(3) -0.012(3) 0.006(3)
C1 0.201(15) 0.121(11) 0.119(11) -0.100(11) 0.055(10) -0.052(9)
C2 0.066(6) 0.083(8) 0.263(17) 0.007(6) 0.025(8) 0.097(10)
C3 0.103(9) 0.246(18) 0.073(7) -0.061(10) 0.036(7) 0.003(9)
C4 0.130(8) 0.037(4) 0.053(5) -0.013(5) 0.000(5) -0.003(4)
C5 0.091(8) 0.084(8) 0.183(13) 0.008(6) -0.082(8) -0.003(8)
C6 0.110(9) 0.145(12) 0.093(8) -0.038(9) 0.043(7) -0.004(8)
C7 0.074(6) 0.051(5) 0.114(8) -0.009(5) 0.015(5) -0.022(5)
C8 0.066(5) 0.070(6) 0.082(6) 0.020(5) 0.021(5) -0.010(5)
C9 0.041(4) 0.069(5) 0.062(5) -0.001(4) 0.008(3) 0.017(4)
C10 0.164(14) 0.200(17) 0.187(16) -0.088(13) -0.102(12) -0.009(13)
C11 0.031(4) 0.095(7) 0.065(5) -0.007(4) -0.008(3) 0.011(5)
C12 0.081(7) 0.091(8) 0.124(9) 0.018(6) -0.021(6) 0.067(7)
C13 0.074(6) 0.174(12) 0.044(5) -0.018(7) -0.014(4) 0.000(6)
C14 0.042(5) 0.094(7) 0.110(8) -0.008(5) -0.011(5) 0.020(6)
C15 0.111(8) 0.081(7) 0.048(5) -0.006(6) 0.001(5) -0.002(5)
C16 0.113(8) 0.064(6) 0.071(6) -0.020(5) 0.033(5) -0.037(5)
C17 0.052(5) 0.068(6) 0.133(9) 0.006(4) 0.004(5) 0.047(6)
C18 0.028(4) 0.224(15) 0.180(12) 0.010(6) 0.011(6) 0.147(12)
C19 0.074(6) 0.108(8) 0.079(7) -0.007(6) 0.002(5) -0.029(6)
C20 0.260(18) 0.074(8) 0.074(8) -0.013(9) 0.031(9) -0.042(6)
C21 0.186(13) 0.098(9) 0.145(11) -0.102(9) 0.100(10) -0.067(8)
C22 0.169(13) 0.108(10) 0.121(10) 0.066(9) 0.030(9) 0.049(8)
C23 0.079(8) 0.158(13) 0.171(14) 0.041(8) 0.008(8) 0.042(11)
C24 0.36(3) 0.188(17) 0.049(7) -0.002(17) -0.003(11) 0.062(9)
W1 0.03451(14) 0.02849(13) 0.01806(12) -0.00325(10) -0.00220(9) 0.00184(9)
Ag1 0.0782(4) 0.0500(3) 0.0207(2) 0.0004(3) -0.0006(2) 0.0025(2)
S1 0.0401(9) 0.0705(12) 0.0317(9) 0.0070(9) 0.0016(7) 0.0033(8)
S2 0.0410(9) 0.0703(12) 0.0309(9) -0.0158(9) -0.0070(7) 0.0041(8)
S3 0.0620(10) 0.0313(8) 0.0270(8) 0.0004(7) 0.0005(7) 0.0069(6)
S4 0.0782(12) 0.0280(8) 0.0321(8) -0.0066(8) -0.0006(8) 0.0034(7)

loop_
_atom_type_symbol
_atom_type_description
_atom_type_scat_dispersion_real
_atom_type_scat_dispersion_imag
_atom_type_scat_source
C C 0.0033 0.0016 'International Tables Vol C Tables 4.2.6.8 and 6.1.1.4'
Ag Ag -0.8971 1.1015 'International Tables Vol C Tables 4.2.6.8 and 6.1.1.4'
Eu Eu -0.1578 3.6682 'International Tables Vol C Tables 4.2.6.8 and 6.1.1.4'
N N 0.0061 0.0033 'International Tables Vol C Tables 4.2.6.8 and 6.1.1.4'
O O 0.0106 0.0060 'International Tables Vol C Tables 4.2.6.8 and 6.1.1.4'
P P 0.1023 0.0942 'International Tables Vol C Tables 4.2.6.8 and 6.1.1.4'
S S 0.1246 0.1234 'International Tables Vol C Tables 4.2.6.8 and 6.1.1.4'
W W -0.8490 6.8722 'International Tables Vol C Tables 4.2.6.8 and 6.1.1.4'
H H 0.0000 0.0000 'International Tables Vol C Tables 4.2.6.8 and 6.1.1.4'

loop_
_geom_angle_atom_site_label_1
_geom_angle_atom_site_label_2
_geom_angle_atom_site_label_3
_geom_angle_site_symmetry_1
_geom_angle_site_symmetry_3
_geom_angle
O11 Eu1 O8 . . 92.50(15)
O11 Eu1 O1 . . 88.80(16)
O8 Eu1 O1 . . 157.08(15)
O11 Eu1 O4 . . 158.04(16)
O8 Eu1 O4 . . 94.37(15)
O1 Eu1 O4 . . 92.88(15)
O11 Eu1 O19 . . 128.04(15)
O8 Eu1 O19 . . 79.91(15)
O1 Eu1 O19 . . 81.31(15)
O4 Eu1 O19 . . 73.78(15)
O11 Eu1 O13 . . 77.32(15)
O8 Eu1 O13 . . 77.74(15)
O1 Eu1 O13 . . 80.24(15)
O4 Eu1 O13 . . 124.54(15)
O19 Eu1 O13 . . 50.76(15)
O11 Eu1 O15 . . 78.82(15)
O8 Eu1 O15 . . 126.42(14)
O1 Eu1 O15 . . 76.26(15)
O4 Eu1 O15 . . 80.32(15)
O19 Eu1 O15 . . 144.60(15)
O13 Eu1 O15 . . 146.63(15)
O11 Eu1 O17 . . 79.94(15)
O8 Eu1 O17 . . 75.74(14)
O1 Eu1 O17 . . 126.90(14)
O4 Eu1 O17 . . 81.59(15)
O19 Eu1 O17 . . 143.68(14)
O13 Eu1 O17 . . 143.99(15)
O15 Eu1 O17 . . 50.69(14)
O11 Eu1 N13 . . 102.65(17)
O8 Eu1 N13 . . 76.40(16)
O1 Eu1 N13 . . 80.99(16)
O4 Eu1 N13 . . 99.23(17)
O19 Eu1 N13 . . 25.48(16)
O13 Eu1 N13 . . 25.34(15)
O15 Eu1 N13 . . 157.18(16)
O17 Eu1 N13 . . 152.10(15)
O11 Eu1 N14 . . 76.19(15)
O8 Eu1 N14 . . 101.16(16)
O1 Eu1 N14 . . 101.36(16)
O4 Eu1 N14 . . 82.03(15)
O19 Eu1 N14 . . 155.78(15)
O13 Eu1 N14 . . 153.41(15)
O15 Eu1 N14 . . 25.30(14)
O17 Eu1 N14 . . 25.55(14)
N13 Eu1 N14 . . 177.30(17)
O4 P1 N3 . . 109.8(3)
O4 P1 N2 . . 109.1(3)
N3 P1 N2 . . 115.3(4)
O4 P1 N1 . . 115.6(3)
N3 P1 N1 . . 103.7(4)
N2 P1 N1 . . 103.4(3)
O1 P2 N4 . . 108.3(3)
O1 P2 N5 . . 118.7(3)
N4 P2 N5 . . 105.7(4)
O1 P2 N6 . . 108.4(3)
N4 P2 N6 . . 114.2(4)
N5 P2 N6 . . 101.5(4)
O11 P3 N7 . . 110.4(3)
O11 P3 N8 . . 109.9(4)
N7 P3 N8 . . 108.9(5)
O11 P3 N9 . . 109.9(4)
N7 P3 N9 . . 110.4(5)
N8 P3 N9 . . 107.3(6)
O8 P4 N11 . . 111.2(3)
O8 P4 N10 . . 111.4(3)
N11 P4 N10 . . 107.0(4)
O8 P4 N12 . . 108.3(3)
N11 P4 N12 . . 109.2(3)
N10 P4 N12 . . 109.6(3)
P2 O1 Eu1 . . 159.5(3)
P1 O4 Eu1 . . 164.2(3)
P4 O8 Eu1 . . 167.6(3)
P3 O11 Eu1 . . 167.8(3)
N13 O13 Eu1 . . 95.9(3)
N14 O15 Eu1 . . 95.8(3)
N14 O17 Eu1 . . 95.5(3)
N13 O19 Eu1 . . 96.6(4)
C22 N1 C23 . . 108.2(9)
C22 N1 P1 . . 125.6(7)
C23 N1 P1 . . 121.0(7)
C15 N2 C16 . . 114.2(7)
C15 N2 P1 . . 120.7(5)
C16 N2 P1 . . 120.5(5)
C14 N3 C21 . . 117.4(8)
C14 N3 P1 . . 121.2(6)
C21 N3 P1 . . 119.4(7)
C17 N4 C18 . . 113.9(7)
C17 N4 P2 . . 122.9(5)
C18 N4 P2 . . 121.0(5)
C1 N5 C2 . . 114.7(10)
C1 N5 P2 . . 119.4(7)
C2 N5 P2 . . 122.4(8)
C3 N6 C19 . . 112.0(8)
C3 N6 P2 . . 121.8(7)
C19 N6 P2 . . 120.0(6)
C4 N7 C20 . . 115.7(7)
C4 N7 P3 . . 119.6(6)
C20 N7 P3 . . 123.1(7)
C6 N8 C24 . . 120.8(11)
C6 N8 P3 . . 119.7(7)
C24 N8 P3 . . 119.3(10)
C5 N9 C10 . . 113.4(10)
C5 N9 P3 . . 123.8(6)
C10 N9 P3 . . 122.7(10)
C7 N10 C8 . . 113.8(7)
C7 N10 P4 . . 120.2(5)
C8 N10 P4 . . 125.4(6)
C13 N11 C12 . . 115.6(8)
C13 N11 P4 . . 119.6(7)
C12 N11 P4 . . 124.3(7)
C11 N12 C9 . . 114.7(5)
C11 N12 P4 . . 122.4(5)
C9 N12 P4 . . 120.0(4)
O12 N13 O13 . . 122.3(6)
O12 N13 O19 . . 121.2(7)
O13 N13 O19 . . 116.5(5)
O16 N14 O15 . . 122.6(6)
O16 N14 O17 . . 120.0(6)
O15 N14 O17 . . 117.4(5)
S2 W1 S1 . . 110.00(7)
S2 W1 S3 . . 108.07(7)
S1 W1 S3 . . 108.55(7)
S2 W1 S4 . . 108.26(7)
S1 W1 S4 . . 108.68(7)
S3 W1 S4 . . 113.26(6)
Ag1 W1 Ag1 4_566 . 154.250(9)
S4 Ag1 S3 4_565 4_565 93.23(5)
S4 Ag1 S1 4_565 . 120.22(6)
S3 Ag1 S1 4_565 . 120.89(6)
S4 Ag1 S2 4_565 . 120.59(6)
S3 Ag1 S2 4_565 . 118.18(6)
S1 Ag1 S2 . . 86.67(5)
S4 Ag1 W1 4_565 4_565 46.83(4)
S3 Ag1 W1 4_565 4_565 46.40(3)
S1 Ag1 W1 . 4_565 137.30(4)
S2 Ag1 W1 . 4_565 136.01(4)
S4 Ag1 W1 4_565 . 150.22(4)
S3 Ag1 W1 4_565 . 116.54(4)
S1 Ag1 W1 . . 45.81(4)
S2 Ag1 W1 . . 45.55(4)
W1 Ag1 W1 4_565 . 162.93(2)
W1 S1 Ag1 . . 75.66(5)
W1 S2 Ag1 . . 75.70(5)
W1 S3 Ag1 . 4_566 75.93(5)
W1 S4 Ag1 . 4_566 77.57(5)

loop_
_geom_bond_atom_site_label_1
_geom_bond_atom_site_label_2
_geom_bond_site_symmetry_2
_geom_bond_distance
Eu1 O11 . 2.279(4)
Eu1 O8 . 2.292(4)
Eu1 O1 . 2.296(4)
Eu1 O4 . 2.313(4)
Eu1 O19 . 2.494(4)
Eu1 O13 . 2.515(4)
Eu1 O15 . 2.520(4)
Eu1 O17 . 2.521(4)
P1 O4 . 1.479(4)
P1 N3 . 1.622(7)
P1 N2 . 1.634(6)
P1 N1 . 1.645(7)
P2 O1 . 1.493(4)
P2 N4 . 1.598(6)
P2 N5 . 1.625(7)
P2 N6 . 1.637(7)
P3 O11 . 1.484(4)
P3 N7 . 1.578(7)
P3 N8 . 1.615(9)
P3 N9 . 1.626(9)
P4 O8 . 1.496(4)
P4 N11 . 1.612(6)
P4 N10 . 1.625(6)
P4 N12 . 1.633(5)
O12 N13 . 1.212(7)
O13 N13 . 1.258(7)
O15 N14 . 1.257(7)
O16 N14 . 1.227(7)
O17 N14 . 1.268(7)
O19 N13 . 1.267(7)
N1 C22 . 1.402(13)
N1 C23 . 1.455(12)
N2 C15 . 1.434(10)
N2 C16 . 1.487(9)
N3 C14 . 1.455(11)
N3 C21 . 1.496(11)
N4 C17 . 1.439(10)
N4 C18 . 1.473(10)
N5 C1 . 1.455(13)
N5 C2 . 1.464(12)
N6 C3 . 1.454(11)
N6 C19 . 1.463(11)
N7 C4 . 1.492(10)
N7 C20 . 1.495(11)
N8 C6 . 1.444(14)
N8 C24 . 1.505(14)
N9 C5 . 1.418(13)
N9 C10 . 1.485(13)
N10 C7 . 1.460(10)
N10 C8 . 1.463(9)
N11 C13 . 1.439(11)
N11 C12 . 1.476(11)
N12 C11 . 1.457(8)
N12 C9 . 1.462(9)
W1 S2 . 2.1913(16)
W1 S1 . 2.2016(17)
W1 S3 . 2.2028(15)
W1 S4 . 2.2036(16)
W1 Ag1 4_566 2.9506(6)
W1 Ag1 . 2.9748(6)
Ag1 S4 4_565 2.4929(17)
Ag1 S3 4_565 2.5704(17)
Ag1 S1 . 2.6190(18)
Ag1 S2 . 2.6245(18)
